data_2212213
loop_
_publ_author_name
'Amoore, Jarrod J. M.'
'Kepert, Cameron J.'

_publ_section_title
;
 2,4,6-Tris(2-pyridylsulfanylmethyl)-1,3,5-triazine
;
_journal_coeditor_code HG2156
_journal_issue 2
_journal_name_full 'Acta Crystallographica Section E'
_journal_page_first o482
_journal_page_last o484
_journal_paper_doi 10.1107/S1600536806054456
_journal_volume 63
_journal_year 2007
_chemical_formula_iupac 'C21 H18 N6 S3'
_chemical_formula_moiety 'C21 H18 N6 S3'
_chemical_formula_sum 'C21 H18 N6 S3'
_chemical_formula_weight 450.59
_chemical_name_systematic
;
2,4,6-Tris(2-pyridylsulfanylmethyl)-1,3,5-triazine
;
_space_group_IT_number 2
_symmetry_cell_setting triclinic
_symmetry_space_group_name_Hall '-P 1'
_symmetry_space_group_name_H-M 'P -1'
_atom_sites_solution_hydrogens geom
_atom_sites_solution_primary direct
_atom_sites_solution_secondary difmap
_cell_angle_alpha 97.5154(12)
_cell_angle_beta 98.4549(13)
_cell_angle_gamma 92.4718(13)
_cell_formula_units_Z 2
_cell_length_a 8.5801(7)
_cell_length_b 10.1489(8)
_cell_length_c 11.9189(9)
_cell_measurement_reflns_used 5961
_cell_measurement_temperature 123(2)
_cell_measurement_theta_max 28.0295
_cell_measurement_theta_min 2.4045
_cell_volume 1015.72(14)
_computing_cell_refinement SMART
_computing_data_collection 'SMART (Bruker, 1997)'
_computing_data_reduction 'SAINT-Plus (Bruker, 1997)'
_computing_molecular_graphics
;
ORTEP-3 (Farrugia, 1997) and MERCURY (Bruno <i>et al.</i>,
2002)
;
_computing_publication_material 'XCIF (Bruker, 2001)'
_computing_structure_refinement 'SHELXL97 (Sheldrick, 1997)'
_computing_structure_solution 'SHELXS86 (Sheldrick, 1990)'
_diffrn_ambient_temperature 123(2)
_diffrn_measured_fraction_theta_full 0.970
_diffrn_measured_fraction_theta_max 0.943
_diffrn_measurement_device_type 'Bruker SMART 1000 CCD'
_diffrn_measurement_method \w
_diffrn_radiation_monochromator graphite
_diffrn_radiation_source 'fine-focus sealed tube'
_diffrn_radiation_type MoK\a
_diffrn_radiation_wavelength 0.71073
_diffrn_reflns_av_R_equivalents 0.0202
_diffrn_reflns_av_sigmaI/netI 0.0241
_diffrn_reflns_limit_h_max 11
_diffrn_reflns_limit_h_min -11
_diffrn_reflns_limit_k_max 13
_diffrn_reflns_limit_k_min -12
_diffrn_reflns_limit_l_max 15
_diffrn_reflns_limit_l_min -15
_diffrn_reflns_number 9852
_diffrn_reflns_theta_full 27.50
_diffrn_reflns_theta_max 28.03
_diffrn_reflns_theta_min 1.74
_diffrn_standards_decay_% 0.00
_diffrn_standards_interval_count 0
_diffrn_standards_number 0
_exptl_absorpt_coefficient_mu 0.387
_exptl_absorpt_correction_T_max 0.92
_exptl_absorpt_correction_T_min 0.84715
_exptl_absorpt_correction_type multi-scan
_exptl_absorpt_process_details '(SADABS; Sheldrick, 1996)'
_exptl_crystal_colour 'Pale yellow'
_exptl_crystal_density_diffrn 1.473
_exptl_crystal_density_method 'not measured'
_exptl_crystal_description 'Rectangular rod'
_exptl_crystal_F_000 468
_exptl_crystal_size_max 0.41
_exptl_crystal_size_mid 0.24
_exptl_crystal_size_min 0.22
_refine_diff_density_max 0.371
_refine_diff_density_min -0.231
_refine_ls_extinction_method none
_refine_ls_goodness_of_fit_ref 1.024
_refine_ls_hydrogen_treatment constr
_refine_ls_matrix_type full
_refine_ls_number_parameters 271
_refine_ls_number_reflns 4635
_refine_ls_number_restraints 0
_refine_ls_restrained_S_all 1.024
_refine_ls_R_factor_all 0.0336
_refine_ls_R_factor_gt 0.0298
_refine_ls_shift/su_max 0.000
_refine_ls_shift/su_mean 0.000
_refine_ls_structure_factor_coef Fsqd
_refine_ls_weighting_details 'calc w=1/[\s^2^(Fo^2^)+(0.0389P)^2^+0.5598P] where P=(Fo^2^+2Fc^2^)/3'
_refine_ls_weighting_scheme calc
_refine_ls_wR_factor_gt 0.0764
_refine_ls_wR_factor_ref 0.0801
_reflns_number_gt 4206
_reflns_number_total 4635
_reflns_threshold_expression I>2\s(I)
_cod_data_source_file hg2156.cif
_cod_data_source_block I
_cod_depositor_comments
;
The following automatic conversions were performed:
'_symmetry_cell_setting' value 'Triclinic' changed to 'triclinic'
according to '/home/saulius/struct/CIF-dictionaries/cif_core.dic'
dictionary named 'cif_core.dic' version 2.4.1 from 2010-06-29.

Automatic conversion script
Id: cif_fix_enum 1527 2010-12-29 10:47:43Z saulius 

The following automatic conversions were performed:

'_symmetry_cell_setting' value 'Triclinic' changed to 'triclinic'
according to /home/saulius/struct/CIF-dictionaries/cif_core.dic
dictionary named 'cif_core.dic' version 2.4.1 from 2010-06-29.

Automatic conversion script
Id: cif_fix_values 1715 2011-07-08 13:25:40Z adriana 
;
_cod_original_sg_symbol_Hall -P1
_cod_database_code 2212213
_cod_database_fobs_code 2212213

loop_
_symmetry_equiv_pos_as_xyz
'x, y, z'
'-x, -y, -z'

loop_
_atom_site_type_symbol
_atom_site_label
_atom_site_fract_x
_atom_site_fract_y
_atom_site_fract_z
_atom_site_U_iso_or_equiv
_atom_site_adp_type
_atom_site_calc_flag
_atom_site_refinement_flags
_atom_site_occupancy
C C1 0.29900(15) -0.03970(13) 0.07712(11) 0.0160(3) Uani d . 1
C C2 0.37415(15) -0.14934(13) -0.07934(11) 0.0158(3) Uani d . 1
C C3 0.44992(15) -0.21372(13) 0.09235(11) 0.0159(3) Uani d . 1
C C4 0.13719(16) 0.18152(13) 0.03167(12) 0.0184(3) Uani d . 1
H H4A 0.2248 0.1962 -0.0118 0.022 Uiso calc R 1
H H4B 0.0478 0.1325 -0.0216 0.022 Uiso calc R 1
C C5 0.08691(16) 0.31283(13) 0.08396(11) 0.0166(3) Uani d . 1
C C6 0.18694(16) 0.42747(14) 0.09915(12) 0.0201(3) Uani d . 1
H H6 0.2908 0.4238 0.0806 0.024 Uiso calc R 1
C C7 0.13154(17) 0.54738(14) 0.14202(12) 0.0217(3) Uani d . 1
H H7 0.1961 0.6277 0.1517 0.026 Uiso calc R 1
C C8 -0.01897(17) 0.54810(14) 0.17049(12) 0.0208(3) Uani d . 1
H H8 -0.0600 0.6289 0.1996 0.025 Uiso calc R 1
C C9 -0.10869(17) 0.42866(14) 0.15565(13) 0.0222(3) Uani d . 1
H H9 -0.2111 0.4294 0.1769 0.027 Uiso calc R 1
C C10 0.22361(17) -0.06311(14) -0.27227(12) 0.0203(3) Uani d . 1
H H10A 0.1265 -0.0785 -0.2389 0.024 Uiso calc R 1
H H10B 0.2652 0.0301 -0.2462 0.024 Uiso calc R 1
C C11 0.18786(16) -0.08809(13) -0.40092(12) 0.0181(3) Uani d . 1
C C12 0.05214(17) -0.16315(14) -0.45636(13) 0.0210(3) Uani d . 1
H H12 -0.0195 -0.2004 -0.4137 0.025 Uiso calc R 1
C C13 0.02365(18) -0.18249(14) -0.57497(13) 0.0235(3) Uani d . 1
H H13 -0.0684 -0.2327 -0.6151 0.028 Uiso calc R 1
C C14 0.13153(18) -0.12736(14) -0.63421(12) 0.0223(3) Uani d . 1
H H14 0.1154 -0.1395 -0.7156 0.027 Uiso calc R 1
C C15 0.26357(17) -0.05409(14) -0.57212(12) 0.0209(3) Uani d . 1
H H15 0.3369 -0.0160 -0.6131 0.025 Uiso calc R 1
C C16 0.51787(17) -0.26578(14) 0.31250(12) 0.0193(3) Uani d . 1
H H16A 0.5489 -0.1695 0.3329 0.023 Uiso calc R 1
H H16B 0.4031 -0.2785 0.3136 0.023 Uiso calc R 1
C C17 0.60663(16) -0.34184(13) 0.39903(12) 0.0177(3) Uani d . 1
C C18 0.59047(18) -0.31224(15) 0.51438(13) 0.0237(3) Uani d . 1
H H18 0.5250 -0.2444 0.5386 0.028 Uiso calc R 1
C C19 0.67197(19) -0.38395(16) 0.59260(13) 0.0282(3) Uani d . 1
H H19 0.6625 -0.3667 0.6715 0.034 Uiso calc R 1
C C20 0.76743(19) -0.48117(16) 0.55397(14) 0.0277(3) Uani d . 1
H H20 0.8251 -0.5315 0.6058 0.033 Uiso calc R 1
C C21 0.77696(18) -0.50328(15) 0.43842(14) 0.0261(3) Uani d . 1
H H21 0.8426 -0.5701 0.4123 0.031 Uiso calc R 1
N N1 0.29806(13) -0.04666(11) -0.03531(9) 0.0164(2) Uani d . 1
N N2 0.45665(13) -0.23357(11) -0.02039(10) 0.0171(2) Uani d . 1
N N3 0.36935(13) -0.12167(11) 0.14647(10) 0.0175(2) Uani d . 1
N N4 -0.05854(14) 0.31181(12) 0.11275(11) 0.0211(2) Uani d . 1
N N5 0.29336(14) -0.03408(12) -0.45732(10) 0.0199(2) Uani d . 1
N N6 0.69823(15) -0.43528(12) 0.36088(11) 0.0217(2) Uani d . 1
S S1 0.20131(4) 0.08610(3) 0.14730(3) 0.01829(9) Uani d . 1
S S2 0.37008(4) -0.17756(3) -0.22717(3) 0.01836(9) Uani d . 1
S S3 0.56002(4) -0.32280(3) 0.16998(3) 0.01833(9) Uani d . 1

loop_
_atom_site_aniso_label
_atom_site_aniso_U_11
_atom_site_aniso_U_22
_atom_site_aniso_U_33
_atom_site_aniso_U_12
_atom_site_aniso_U_13
_atom_site_aniso_U_23
C1 0.0140(6) 0.0152(6) 0.0186(6) 0.0007(5) 0.0036(5) 0.0010(5)
C2 0.0144(6) 0.0159(6) 0.0170(6) -0.0013(5) 0.0036(5) 0.0010(5)
C3 0.0148(6) 0.0151(6) 0.0178(6) 0.0001(5) 0.0026(5) 0.0024(5)
C4 0.0205(6) 0.0188(6) 0.0173(6) 0.0060(5) 0.0044(5) 0.0044(5)
C5 0.0185(6) 0.0180(6) 0.0143(6) 0.0047(5) 0.0027(5) 0.0043(5)
C6 0.0176(6) 0.0238(7) 0.0189(7) 0.0010(5) 0.0031(5) 0.0033(5)
C7 0.0251(7) 0.0188(7) 0.0194(7) -0.0029(5) 0.0001(5) 0.0014(5)
C8 0.0262(7) 0.0174(6) 0.0184(6) 0.0053(5) 0.0026(5) 0.0007(5)
C9 0.0219(7) 0.0208(7) 0.0256(7) 0.0044(5) 0.0091(6) 0.0024(6)
C10 0.0228(7) 0.0220(7) 0.0175(6) 0.0071(5) 0.0050(5) 0.0038(5)
C11 0.0209(6) 0.0175(6) 0.0171(6) 0.0070(5) 0.0049(5) 0.0033(5)
C12 0.0219(7) 0.0186(6) 0.0239(7) 0.0021(5) 0.0067(5) 0.0045(5)
C13 0.0231(7) 0.0200(7) 0.0257(7) 0.0008(5) 0.0012(6) -0.0006(6)
C14 0.0286(7) 0.0220(7) 0.0162(7) 0.0061(6) 0.0031(6) 0.0010(5)
C15 0.0238(7) 0.0201(7) 0.0208(7) 0.0048(5) 0.0082(5) 0.0034(5)
C16 0.0215(7) 0.0210(7) 0.0166(6) 0.0062(5) 0.0054(5) 0.0032(5)
C17 0.0173(6) 0.0177(6) 0.0183(6) 0.0003(5) 0.0021(5) 0.0034(5)
C18 0.0278(7) 0.0237(7) 0.0194(7) 0.0038(6) 0.0043(6) 0.0007(6)
C19 0.0345(8) 0.0315(8) 0.0177(7) -0.0002(7) 0.0013(6) 0.0041(6)
C20 0.0273(8) 0.0296(8) 0.0263(8) 0.0021(6) -0.0026(6) 0.0111(6)
C21 0.0248(7) 0.0255(7) 0.0299(8) 0.0080(6) 0.0043(6) 0.0087(6)
N1 0.0169(5) 0.0164(5) 0.0158(5) 0.0011(4) 0.0030(4) 0.0009(4)
N2 0.0170(5) 0.0174(5) 0.0172(5) 0.0025(4) 0.0036(4) 0.0019(4)
N3 0.0189(5) 0.0174(5) 0.0172(5) 0.0039(4) 0.0047(4) 0.0033(4)
N4 0.0213(6) 0.0166(5) 0.0272(6) 0.0031(4) 0.0094(5) 0.0029(5)
N5 0.0202(6) 0.0205(6) 0.0196(6) 0.0026(5) 0.0056(5) 0.0019(5)
N6 0.0227(6) 0.0220(6) 0.0220(6) 0.0058(5) 0.0050(5) 0.0056(5)
S1 0.02204(17) 0.01812(16) 0.01614(16) 0.00734(13) 0.00560(13) 0.00267(12)
S2 0.01985(17) 0.02085(17) 0.01517(16) 0.00506(13) 0.00488(12) 0.00172(12)
S3 0.02059(17) 0.01853(16) 0.01728(17) 0.00728(13) 0.00478(12) 0.00359(12)

loop_
_atom_type_symbol
_atom_type_description
_atom_type_scat_dispersion_real
_atom_type_scat_dispersion_imag
_atom_type_scat_source
C C 0.0033 0.0016 'International Tables Vol C Tables 4.2.6.8 and 6.1.1.4'
H H 0.0000 0.0000 'International Tables Vol C Tables 4.2.6.8 and 6.1.1.4'
N N 0.0061 0.0033 'International Tables Vol C Tables 4.2.6.8 and 6.1.1.4'
S S 0.1246 0.1234 'International Tables Vol C Tables 4.2.6.8 and 6.1.1.4'

loop_
_geom_angle_atom_site_label_1
_geom_angle_atom_site_label_2
_geom_angle_atom_site_label_3
_geom_angle
N1 C1 N3 126.63(12)
N1 C1 S1 119.33(10)
N3 C1 S1 114.05(10)
N2 C2 N1 126.34(12)
N2 C2 S2 115.25(10)
N1 C2 S2 118.41(10)
N3 C3 N2 126.26(12)
N3 C3 S3 120.05(10)
N2 C3 S3 113.69(10)
C5 C4 S1 107.93(9)
C5 C4 H4A 110.1
S1 C4 H4A 110.1
C5 C4 H4B 110.1
S1 C4 H4B 110.1
H4A C4 H4B 108.4
N4 C5 C6 123.11(13)
N4 C5 C4 116.07(12)
C6 C5 C4 120.81(12)
C7 C6 C5 118.48(13)
C7 C6 H6 120.8
C5 C6 H6 120.8
C8 C7 C6 118.99(13)
C8 C7 H7 120.5
C6 C7 H7 120.5
C7 C8 C9 118.61(13)
C7 C8 H8 120.7
C9 C8 H8 120.7
N4 C9 C8 123.45(13)
N4 C9 H9 118.3
C8 C9 H9 118.3
C11 C10 S2 107.54(9)
C11 C10 H10A 110.2
S2 C10 H10A 110.2
C11 C10 H10B 110.2
S2 C10 H10B 110.2
H10A C10 H10B 108.5
N5 C11 C12 122.94(13)
N5 C11 C10 116.22(12)
C12 C11 C10 120.84(13)
C13 C12 C11 118.72(13)
C13 C12 H12 120.6
C11 C12 H12 120.6
C12 C13 C14 118.93(13)
C12 C13 H13 120.5
C14 C13 H13 120.5
C13 C14 C15 118.51(13)
C13 C14 H14 120.7
C15 C14 H14 120.7
N5 C15 C14 123.52(13)
N5 C15 H15 118.2
C14 C15 H15 118.2
C17 C16 S3 110.50(10)
C17 C16 H16A 109.6
S3 C16 H16A 109.6
C17 C16 H16B 109.6
S3 C16 H16B 109.6
H16A C16 H16B 108.1
N6 C17 C18 122.99(13)
N6 C17 C16 117.65(12)
C18 C17 C16 119.36(12)
C19 C18 C17 118.56(14)
C19 C18 H18 120.7
C17 C18 H18 120.7
C18 C19 C20 118.96(14)
C18 C19 H19 120.5
C20 C19 H19 120.5
C21 C20 C19 118.54(14)
C21 C20 H20 120.7
C19 C20 H20 120.7
N6 C21 C20 123.49(14)
N6 C21 H21 118.3
C20 C21 H21 118.3
C1 N1 C2 113.52(11)
C2 N2 C3 113.66(11)
C3 N3 C1 113.30(11)
C5 N4 C9 117.31(12)
C15 N5 C11 117.37(12)
C17 N6 C21 117.46(13)
C1 S1 C4 101.46(6)
C2 S2 C10 100.24(6)
C3 S3 C16 99.73(6)

loop_
_geom_bond_atom_site_label_1
_geom_bond_atom_site_label_2
_geom_bond_distance
C1 N1 1.3313(17)
C1 N3 1.3477(17)
C1 S1 1.7469(13)
C2 N2 1.3374(17)
C2 N1 1.3432(17)
C2 S2 1.7426(14)
C3 N3 1.3401(17)
C3 N2 1.3426(17)
C3 S3 1.7536(13)
C4 C5 1.5039(18)
C4 S1 1.8199(14)
C4 H4A 0.9900
C4 H4B 0.9900
C5 N4 1.3421(18)
C5 C6 1.3914(19)
C6 C7 1.388(2)
C6 H6 0.9500
C7 C8 1.383(2)
C7 H7 0.9500
C8 C9 1.384(2)
C8 H8 0.9500
C9 N4 1.3428(18)
C9 H9 0.9500
C10 C11 1.5043(19)
C10 S2 1.8188(14)
C10 H10A 0.9900
C10 H10B 0.9900
C11 N5 1.3432(18)
C11 C12 1.392(2)
C12 C13 1.385(2)
C12 H12 0.9500
C13 C14 1.385(2)
C13 H13 0.9500
C14 C15 1.386(2)
C14 H14 0.9500
C15 N5 1.3412(19)
C15 H15 0.9500
C16 C17 1.5059(18)
C16 S3 1.8146(14)
C16 H16A 0.9900
C16 H16B 0.9900
C17 N6 1.3343(18)
C17 C18 1.397(2)
C18 C19 1.385(2)
C18 H18 0.9500
C19 C20 1.385(2)
C19 H19 0.9500
C20 C21 1.381(2)
C20 H20 0.9500
C21 N6 1.3455(19)
C21 H21 0.9500

loop_
_geom_torsion_atom_site_label_1
_geom_torsion_atom_site_label_2
_geom_torsion_atom_site_label_3
_geom_torsion_atom_site_label_4
_geom_torsion
N3 C1 C5 C6 82.90(17)
N2 C2 C11 N5 -81.99(17)

loop_
_cod_related_entry_id
_cod_related_entry_database
_cod_related_entry_code
1 ChemSpider 21125429
